data_2018369
loop_
_publ_author_name
'Noguchi, Shuji'
'Miura, Keiko'
'Fujiki, Sadahiro'
'Iwao, Yasunori'
'Itai, Shigeru'

_publ_section_title
;
 Clarithromycin form I determined by synchrotron X-ray powder diffraction
;
_journal_coeditor_code CU3008
_journal_issue 2
_journal_name_full 'Acta Crystallographica Section C'
_journal_page_first o41
_journal_page_last o44
_journal_paper_doi 10.1107/S0108270111054230
_journal_volume 68
_journal_year 2012
_chemical_formula_iupac 'C38 H69 N1 O13'
_chemical_formula_moiety 'C38 H69 N1 O13'
_chemical_formula_sum 'C38 H69 N O13'
_chemical_formula_weight 748.0
_chemical_name_common clarithromycin
_chemical_name_systematic
;(3<i>R</i>,4<i>S</i>,5<i>S</i>,6<i>R</i>,7<i>R</i>,9<i>R</i>,11<i>S</i>,
12<i>R</i>,13<i>S</i>,14<i>S</i>)-6-{[(2<i>S</i>,3<i>R</i>,4<i>S</i>,6<i>R</i>)-
4-dimethylamino-3-hydroxy-6-methyloxan-2-yl]oxy}-14-ethyl-12,13-dihydroxy-
4-{[(2<i>R</i>,4<i>S</i>,5<i>S</i>,6<i>S</i>)-5-hydroxy-4-methoxy-4,6-
dimethyloxan-2-yl]oxy}-7-methoxy-3,5,7,9,11,13-hexamethyl-1-
oxacyclotetradecane-2,10-dione
;
_space_group_crystal_system orthorhombic
_space_group_IT_number 18
_space_group_name_Hall 'P 2 2ab'
_space_group_name_H-M_alt 'P 21 21 2'
_symmetry_cell_setting orthorhombic
_symmetry_space_group_name_Hall 'P 2 2ab'
_symmetry_space_group_name_H-M 'P 21 21 2'
_cell_angle_alpha 90.0
_cell_angle_beta 90.0
_cell_angle_gamma 90.0
_cell_formula_units_Z 4
_cell_length_a 14.4531(4)
_cell_length_b 34.6885(8)
_cell_length_c 8.7114(2)
_cell_measurement_temperature 300
_cell_volume 4367.52(19)
_computing_cell_refinement
;
EXPO2009 (Altomare, Camalli <i>et al.</i>, 2009) and RIETAN-FP (Izumi
& Momma, 2007)
;
_computing_data_collection 'local software (Takata <i>et al.</i>, 2002)'
_computing_data_reduction 'local software (Takata <i>et al.</i>, 2002)'
_computing_molecular_graphics 'CCP4MG (McNicholas <i>et al.</i>, 2011)'
_computing_publication_material 'publCIF (Westrip, 2010)'
_computing_structure_refinement 'RIETAN-FP (Izumi & Momma, 2007)'
_computing_structure_solution 'CCP4 (Collaborative Computational Project, Number 4, 1994)'
_diffrn_ambient_temperature 298
_diffrn_measurement_device_type 'Debye-Scherrer camera'
_diffrn_radiation_monochromator Si(111)
_diffrn_radiation_type synchrotron
_diffrn_radiation_wavelength 1.3000
_exptl_absorpt_coefficient_mu 0.42
_exptl_crystal_density_diffrn 1.138
_pd_char_colour white
_pd_char_particle_morphology powder
_pd_meas_2theta_range_inc 0.01
_pd_meas_2theta_range_max 65.00
_pd_meas_2theta_range_min 3.00
_pd_meas_number_of_points 6201
_pd_meas_scan_method fixed
_pd_prep_pressure 101
_pd_prep_temperature 298
_pd_proc_2theta_range_inc 0.01
_pd_proc_2theta_range_max 65.00
_pd_proc_2theta_range_min 3.00
_pd_proc_ls_background_function 'Legendre polynomial'
_pd_proc_ls_pref_orient_corr
;
March-Dollase preferential orientation correction
plane (0 1 0)
G factor 1.185(2)
;
_pd_proc_ls_profile_function 'split psudo-Voigt function'
_pd_proc_ls_prof_R_factor 0.03818
_pd_proc_ls_prof_wR_expected 0.01530
_pd_proc_ls_prof_wR_factor 0.05665
_pd_proc_wavelength 1.3000
_pd_spec_mounting capillary
_pd_spec_mount_mode transmission
_pd_spec_shape cylinder
_pd_spec_size_axial 3.0
_pd_spec_size_equat 0.3
_pd_spec_size_thick 0.3
_refine_diff_density_max 0.267
_refine_diff_density_min -0.278
_refine_ls_extinction_method none
_refine_ls_goodness_of_fit_all 3.703
_refine_ls_hydrogen_treatment constr
_refine_ls_matrix_type sparse
_refine_ls_number_constraints 0
_refine_ls_number_parameters 185
_refine_ls_number_restraints 96
_refine_ls_R_factor_all 0.04213
_refine_ls_shift/su_max 0.018
_refine_ls_shift/su_mean 0.0003
_refine_ls_weighting_details 1/[Y~i~]
_refine_ls_weighting_scheme sigma
_cod_data_source_file cu3008.cif
_cod_data_source_block I
_cod_original_formula_sum 'C38 H69 N1 O13'
_cod_database_code 2018369

loop_
_symmetry_equiv_pos_as_xyz
x,y,z
-x,-y,z
x+1/2,-y+1/2,-z
-x+1/2,y+1/2,-z

loop_
_atom_site_type_symbol
_atom_site_label
_atom_site_fract_x
_atom_site_fract_y
_atom_site_fract_z
_atom_site_U_iso_or_equiv
_atom_site_adp_type
_atom_site_occupancy
_atom_site_symmetry_multiplicity
O O1 0.2462(14) 0.0595(8) 0.0226(13) 0.059(4) Uiso 1 4
C C1 0.202(3) -0.0467(6) -0.254(5) 0.059(4) Uiso 1 4
O O2 0.3983(18) 0.0688(5) -0.035(3) 0.059(4) Uiso 1 4
C C2 0.113(3) -0.0099(13) -0.432(5) 0.059(4) Uiso 1 4
O O3 0.3761(14) 0.0277(10) -0.307(3) 0.059(4) Uiso 1 4
C C3 0.2071(15) 0.0233(6) -0.250(3) 0.059(4) Uiso 1 4
O O4 0.5846(19) 0.2272(11) -0.002(4) 0.059(4) Uiso 1 4
C C4 0.3066(16) 0.0275(8) -0.1867(16) 0.059(4) Uiso 1 4
O O5 0.675(2) 0.1918(9) -0.164(3) 0.059(4) Uiso 1 4
C C5 0.3091(19) 0.0638(8) -0.100(2) 0.059(4) Uiso 1 4
O O6 0.888(2) 0.1759(8) 0.051(3) 0.059(4) Uiso 1 4
C C6 0.1515(14) 0.0597(8) -0.0134(18) 0.059(4) Uiso 1 4
O O7 0.760(2) 0.1859(10) 0.249(3) 0.059(4) Uiso 1 4
C C7 0.1340(16) 0.0260(10) -0.117(3) 0.059(4) Uiso 1 4
O O8 0.6673(17) 0.1308(9) 0.441(3) 0.059(4) Uiso 1 4
C C8 0.1060(18) 0.0552(18) 0.137(3) 0.059(4) Uiso 1 4
O O9 0.5058(16) 0.1435(6) 0.203(4) 0.059(4) Uiso 1 4
C C9 0.4180(12) 0.1088(7) 0.007(2) 0.059(4) Uiso 1 4
C C10 0.4788(10) 0.1281(7) -0.121(3) 0.059(4) Uiso 1 4
C C11 0.478(2) 0.1090(10) -0.277(4) 0.059(4) Uiso 1 4
C C12 0.443(2) 0.1704(7) -0.137(3) 0.059(4) Uiso 1 4
C C13 0.521(2) 0.1950(9) -0.217(3) 0.059(4) Uiso 1 4
C C14 0.487(3) 0.2336(12) -0.275(5) 0.059(4) Uiso 1 4
C C15 0.5957(16) 0.2045(14) -0.108(4) 0.059(4) Uiso 1 4
C C16 0.7586(15) 0.2015(8) -0.075(3) 0.059(4) Uiso 1 4
C C17 0.8306(16) 0.2192(13) -0.185(5) 0.059(4) Uiso 1 4
C C18 0.794(2) 0.2466(14) -0.303(5) 0.059(4) Uiso 1 4
C C19 0.7944(15) 0.1653(7) 0.0020(18) 0.059(4) Uiso 1 4
C C20 0.799(3) 0.1330(8) -0.119(4) 0.059(4) Uiso 1 4
C C21 0.732(2) 0.1569(10) 0.144(3) 0.059(4) Uiso 1 4
C C22 0.742(3) 0.1162(11) 0.207(4) 0.059(4) Uiso 1 4
C C23 0.841(4) 0.1039(16) 0.259(6) 0.059(4) Uiso 1 4
C C24 0.6717(18) 0.1083(7) 0.331(3) 0.059(4) Uiso 1 4
C C25 0.6054(12) 0.0732(6) 0.307(2) 0.059(4) Uiso 1 4
C C26 0.660(3) 0.0340(7) 0.291(3) 0.059(4) Uiso 1 4
C C27 0.540(3) 0.0760(10) 0.168(3) 0.059(4) Uiso 1 4
C C28 0.4621(13) 0.1065(7) 0.172(2) 0.059(4) Uiso 1 4
C C29 0.390(2) 0.0938(14) 0.294(5) 0.059(4) Uiso 1 4
N N1 0.200(2) -0.0108(7) -0.347(2) 0.059(4) Uiso 1 4
C C30 0.465(3) 0.1720(10) 0.299(5) 0.059(4) Uiso 1 4
C C31 0.292(2) 0.2007(11) -0.168(4) 0.059(4) Uiso 1 4
C C32 0.216(3) 0.2054(9) -0.282(5) 0.059(4) Uiso 1 4
C C33 0.1336(16) 0.1766(10) -0.277(4) 0.059(4) Uiso 1 4
C C34 0.059(2) 0.1870(16) -0.393(4) 0.059(4) Uiso 1 4
C C35 0.214(3) 0.1339(13) -0.447(6) 0.059(4) Uiso 1 4
C C36 0.0998(16) 0.1741(11) -0.113(3) 0.059(4) Uiso 1 4
C C37 0.182(2) 0.1653(6) -0.012(2) 0.059(4) Uiso 1 4
C C38 0.153(3) 0.1688(15) 0.152(3) 0.059(4) Uiso 1 4
O O10 0.353(2) 0.1721(8) -0.218(4) 0.059(4) Uiso 1 4
O O11 0.165(2) 0.1383(7) -0.306(3) 0.059(4) Uiso 1 4
O O12 0.034(2) 0.1445(9) -0.090(4) 0.059(4) Uiso 1 4
O O13 0.2550(17) 0.1929(10) -0.023(2) 0.059(4) Uiso 1 4
H H1 0.87511 0.23279 -0.12329 0.059(4) Uiso 1 4
H H2 0.86051 0.19840 -0.23752 0.059(4) Uiso 1 4
H H3 0.57697 0.08135 0.07898 0.059(4) Uiso 1 4
H H4 0.51048 0.05131 0.15589 0.059(4) Uiso 1 4
H H5 0.48405 0.16816 0.40294 0.059(4) Uiso 1 4
H H6 0.48350 0.19716 0.26495 0.059(4) Uiso 1 4
H H7 0.39846 0.16997 0.29262 0.059(4) Uiso 1 4
H H8 0.19055 0.23077 -0.26759 0.059(4) Uiso 1 4
H H9 0.24299 0.20359 -0.38205 0.059(4) Uiso 1 4
H H10 0.27904 0.13815 -0.42900 0.059(4) Uiso 1 4
H H11 0.20515 0.10828 -0.48559 0.059(4) Uiso 1 4
H H12 0.19193 0.15230 -0.52015 0.059(4) Uiso 1 4
H H65 0.22909 -0.06708 -0.31317 0.059(4) Uiso 1 4
H H66 0.23732 -0.04246 -0.16290 0.059(4) Uiso 1 4
H H67 0.13956 -0.05359 -0.22707 0.059(4) Uiso 1 4
H H68 0.06317 -0.01724 -0.36517 0.059(4) Uiso 1 4
H H69 0.10212 0.01568 -0.47010 0.059(4) Uiso 1 4
H H70 0.11610 -0.02762 -0.51659 0.059(4) Uiso 1 4
H H71 0.19235 0.04460 -0.31569 0.059(4) Uiso 1 4
H H72 0.32125 0.00568 -0.12329 0.059(4) Uiso 1 4
H H73 0.29433 0.08536 -0.16416 0.059(4) Uiso 1 4
H H74 0.12952 0.08236 -0.06498 0.059(4) Uiso 1 4
H H75 0.07355 0.02866 -0.16163 0.059(4) Uiso 1 4
H H76 0.13658 0.00277 -0.05751 0.059(4) Uiso 1 4
H H77 0.09493 0.08011 0.18138 0.059(4) Uiso 1 4
H H78 0.04823 0.04195 0.12421 0.059(4) Uiso 1 4
H H79 0.14530 0.04053 0.20434 0.059(4) Uiso 1 4
H H80 0.36484 0.12529 0.01309 0.059(4) Uiso 1 4
H H81 0.54203 0.12598 -0.08874 0.059(4) Uiso 1 4
H H82 0.41666 0.11012 -0.31925 0.059(4) Uiso 1 4
H H83 0.52017 0.12215 -0.34405 0.059(4) Uiso 1 4
H H84 0.49658 0.08256 -0.26656 0.059(4) Uiso 1 4
H H85 0.43154 0.18124 -0.03777 0.059(4) Uiso 1 4
H H86 0.54093 0.17923 -0.30100 0.059(4) Uiso 1 4
H H87 0.46848 0.24928 -0.18942 0.059(4) Uiso 1 4
H H88 0.53608 0.24622 -0.32958 0.059(4) Uiso 1 4
H H89 0.43534 0.22979 -0.34221 0.059(4) Uiso 1 4
H H90 0.74517 0.22002 0.00402 0.059(4) Uiso 1 4
H H91 0.79485 0.27231 -0.26197 0.059(4) Uiso 1 4
H H92 0.83256 0.24547 -0.39249 0.059(4) Uiso 1 4
H H93 0.73196 0.23959 -0.32912 0.059(4) Uiso 1 4
H H94 0.79672 0.10842 -0.06888 0.059(4) Uiso 1 4
H H95 0.74670 0.13535 -0.18723 0.059(4) Uiso 1 4
H H96 0.85498 0.13526 -0.17667 0.059(4) Uiso 1 4
H H97 0.66740 0.15784 0.11985 0.059(4) Uiso 1 4
H H98 0.73030 0.10001 0.11973 0.059(4) Uiso 1 4
H H99 0.85809 0.11799 0.34921 0.059(4) Uiso 1 4
H H100 0.84176 0.07683 0.28034 0.059(4) Uiso 1 4
H H101 0.88445 0.10949 0.17794 0.059(4) Uiso 1 4
H H102 0.56798 0.07377 0.39766 0.059(4) Uiso 1 4
H H103 0.66810 0.02263 0.39031 0.059(4) Uiso 1 4
H H104 0.62638 0.01666 0.22592 0.059(4) Uiso 1 4
H H105 0.71999 0.03895 0.24624 0.059(4) Uiso 1 4
H H106 0.33004 0.10326 0.26518 0.059(4) Uiso 1 4
H H107 0.38850 0.06616 0.29905 0.059(4) Uiso 1 4
H H108 0.40691 0.10410 0.39203 0.059(4) Uiso 1 4
H H109 0.32692 0.22408 -0.15808 0.059(4) Uiso 1 4
H H110 0.07189 0.17430 -0.48846 0.059(4) Uiso 1 4
H H111 0.00000 0.17874 -0.35484 0.059(4) Uiso 1 4
H H112 0.05853 0.21437 -0.40810 0.059(4) Uiso 1 4
H H113 0.07071 0.19820 -0.08885 0.059(4) Uiso 1 4
H H114 0.20183 0.14022 -0.04374 0.059(4) Uiso 1 4
H H115 0.13132 0.14437 0.18815 0.059(4) Uiso 1 4
H H116 0.20563 0.17675 0.21226 0.059(4) Uiso 1 4
H H117 0.10503 0.18767 0.16083 0.059(4) Uiso 1 4
H H118 0.35598 0.01681 -0.38411 0.059(4) Uiso 1 4
H H119 0.92652 0.16548 -0.00390 0.059(4) Uiso 1 4
H H120 0.73071 0.18381 0.32924 0.059(4) Uiso 1 4
H H121 0.04421 0.12647 -0.14763 0.059(4) Uiso 1 4

loop_
_atom_type_symbol
_atom_type_description
_atom_type_scat_dispersion_real
_atom_type_scat_dispersion_imag
_atom_type_scat_source
C carbon 0.01296 0.00630 'The Cromer and Liberman method'
H hydrogen 0.0 0.0 ' '
N nitrogen 0.02275 0.01251 'The Cromer and Liberman method'
O oxygen 0.03680 0.02252 'The Cromer and Liberman method'

loop_
_audit_conform_dict_name
cif_core.dic
cif_pd.dic

loop_
_geom_angle_atom_site_label_1
_geom_angle_atom_site_label_2
_geom_angle_atom_site_label_3
_geom_angle_site_symmetry_1
_geom_angle_site_symmetry_3
_geom_angle
_geom_angle_publ_flag
C10 C12 C13 1_555 1_555 108(2) n
C10 C9 C28 1_555 1_555 116.3(15) n
C11 C10 C12 1_555 1_555 109(2) n
C11 C10 C9 1_555 1_555 117(2) n
C12 C10 C9 1_555 1_555 106.2(18) n
C14 C13 C12 1_555 1_555 113(3) n
C15 C13 C12 1_555 1_555 111(2) n
C15 C13 C14 1_555 1_555 105(3) n
C15 O5 C16 1_555 1_555 116(3) n
C16 C19 C20 1_555 1_555 108.4(19) n
C16 C19 C21 1_555 1_555 108(2) n
C18 C17 C16 1_555 1_555 116(2) n
C19 C16 C17 1_555 1_555 112(2) n
C2 N1 C1 1_555 1_555 108(3) n
C20 C19 C21 1_555 1_555 116(2) n
C21 C22 C23 1_555 1_555 117(4) n
C22 C21 C19 1_555 1_555 114(3) n
C22 C24 C25 1_555 1_555 117(2) n
C24 C22 C21 1_555 1_555 111(3) n
C24 C22 C23 1_555 1_555 111(3) n
C24 C25 C26 1_555 1_555 112(2) n
C27 C25 C24 1_555 1_555 116(2) n
C27 C25 C26 1_555 1_555 107(2) n
C27 C28 C29 1_555 1_555 108(2) n
C27 C28 C9 1_555 1_555 108.0(17) n
C28 C27 C25 1_555 1_555 118(2) n
C29 C28 C9 1_555 1_555 111.6(19) n
C3 N1 C1 1_555 1_555 111(2) n
C3 N1 C2 1_555 1_555 110(3) n
C30 O9 C28 1_555 1_555 123(3) n
C31 C32 C33 1_555 1_555 118(3) n
C31 O10 C12 1_555 1_555 116(3) n
C31 O13 C37 1_555 1_555 118(2) n
C33 O11 C35 1_555 1_555 114(3) n
C34 C33 C32 1_555 1_555 112(3) n
C36 C33 C32 1_555 1_555 108(3) n
C36 C33 C34 1_555 1_555 114(2) n
C37 C36 C33 1_555 1_555 107.9(19) n
C38 C37 C36 1_555 1_555 109(3) n
C4 C3 C7 1_555 1_555 110.9(19) n
C5 C4 C3 1_555 1_555 107(2) n
C5 O2 C9 1_555 1_555 113(2) n
C6 C7 C3 1_555 1_555 112(2) n
C6 O1 C5 1_555 1_555 117.3(15) n
C8 C6 C7 1_555 1_555 112(3) n
N1 C3 C4 1_555 1_555 110(2) n
N1 C3 C7 1_555 1_555 115(2) n
O1 C5 C4 1_555 1_555 106(2) n
O1 C5 O2 1_555 1_555 107.2(17) n
O1 C6 C7 1_555 1_555 107(2) n
O1 C6 C8 1_555 1_555 103.6(15) n
O10 C12 C10 1_555 1_555 112(2) n
O10 C12 C13 1_555 1_555 113(2) n
O10 C31 C32 1_555 1_555 110(3) n
O11 C33 C32 1_555 1_555 111(2) n
O11 C33 C34 1_555 1_555 109(3) n
O11 C33 C36 1_555 1_555 103(3) n
O12 C36 C33 1_555 1_555 113(3) n
O12 C36 C37 1_555 1_555 108(3) n
O13 C31 C32 1_555 1_555 110(3) n
O13 C31 O10 1_555 1_555 113(3) n
O13 C37 C36 1_555 1_555 114(2) n
O13 C37 C38 1_555 1_555 103(2) n
O2 C5 C4 1_555 1_555 109(2) n
O2 C9 C10 1_555 1_555 109.6(18) n
O2 C9 C28 1_555 1_555 105.0(19) n
O3 C4 C3 1_555 1_555 112.7(16) n
O3 C4 C5 1_555 1_555 111(2) n
O4 C15 C13 1_555 1_555 122(3) n
O4 C15 O5 1_555 1_555 127(3) n
O5 C15 C13 1_555 1_555 109(3) n
O5 C16 C17 1_555 1_555 109(2) n
O5 C16 C19 1_555 1_555 109(2) n
O6 C19 C16 1_555 1_555 104(2) n
O6 C19 C20 1_555 1_555 110(2) n
O6 C19 C21 1_555 1_555 110.5(18) n
O7 C21 C19 1_555 1_555 102(2) n
O7 C21 C22 1_555 1_555 114(3) n
O8 C24 C22 1_555 1_555 118(3) n
O8 C24 C25 1_555 1_555 124(2) n
O9 C28 C27 1_555 1_555 107(2) n
O9 C28 C29 1_555 1_555 115(2) n
O9 C28 C9 1_555 1_555 108(2) n
C16 C19 H119 1_555 1_555 109.1 n
C28 O9 H5 1_555 1_555 118.7 n
C31 O13 H114 1_555 1_555 104.0 n
C33 O11 H10 1_555 1_555 111.3 n
C37 C36 H121 1_555 1_555 104.8 n
H1 C17 C16 1_555 1_555 107.7 n
H1 C17 C18 1_555 1_555 107.7 n
H10 C35 H12 1_555 1_555 109.4 n
H10 C35 O11 1_555 1_555 109.5 n
H100 C23 C22 1_555 1_555 109.4 n
H100 C23 H101 1_555 1_555 109.6 n
H101 C23 C22 1_555 1_555 109.4 n
H102 C25 C24 1_555 1_555 102.4 n
H102 C25 C26 1_555 1_555 111.9 n
H102 C25 C27 1_555 1_555 107.5 n
H103 C26 C25 1_555 1_555 109.5 n
H103 C26 H105 1_555 1_555 109.4 n
H104 C26 C25 1_555 1_555 109.5 n
H104 C26 H103 1_555 1_555 109.4 n
H104 C26 H105 1_555 1_555 109.5 n
H105 C26 C25 1_555 1_555 109.5 n
H106 C29 C28 1_555 1_555 109.5 n
H106 C29 H107 1_555 1_555 109.5 n
H106 C29 H108 1_555 1_555 109.5 n
H107 C29 C28 1_555 1_555 109.4 n
H108 C29 C28 1_555 1_555 109.5 n
H108 C29 H107 1_555 1_555 109.5 n
H109 C31 C32 1_555 1_555 110.5 n
H109 C31 O10 1_555 1_555 107.3 n
H109 C31 O13 1_555 1_555 106.7 n
H11 C35 H10 1_555 1_555 109.5 n
H11 C35 H12 1_555 1_555 109.5 n
H11 C35 O11 1_555 1_555 109.5 n
H110 C34 C33 1_555 1_555 109.5 n
H110 C34 H112 1_555 1_555 109.5 n
H111 C34 C33 1_555 1_555 109.5 n
H111 C34 H110 1_555 1_555 109.5 n
H111 C34 H112 1_555 1_555 109.5 n
H112 C34 C33 1_555 1_555 109.4 n
H113 C36 C33 1_555 1_555 107.3 n
H113 C36 C37 1_555 1_555 113.0 n
H113 C36 O12 1_555 1_555 107.9 n
H114 C37 C36 1_555 1_555 104.5 n
H114 C37 C38 1_555 1_555 115.9 n
H114 C37 O13 1_555 1_555 111.2 n
H115 C38 C37 1_555 1_555 109.5 n
H116 C38 C37 1_555 1_555 109.4 n
H116 C38 H115 1_555 1_555 109.5 n
H117 C38 C37 1_555 1_555 109.5 n
H117 C38 H115 1_555 1_555 109.4 n
H117 C38 H116 1_555 1_555 109.5 n
H118 O3 C4 1_555 1_555 109.9 n
H118 O3 H72 1_555 1_555 110.2 n
H119 O6 C19 1_555 1_555 110.3 n
H12 C35 O11 1_555 1_555 109.5 n
H120 O7 C21 1_555 1_555 109.6 n
H121 O12 C36 1_555 1_555 110.3 n
H2 C17 C16 1_555 1_555 107.7 n
H2 C17 C18 1_555 1_555 107.7 n
H2 C17 H1 1_555 1_555 109.5 n
H3 C27 C25 1_555 1_555 107.3 n
H3 C27 C28 1_555 1_555 107.3 n
H3 C27 H4 1_555 1_555 109.5 n
H4 C27 C25 1_555 1_555 107.3 n
H4 C27 C28 1_555 1_555 107.3 n
H5 C30 H6 1_555 1_555 109.5 n
H5 C30 H7 1_555 1_555 109.5 n
H5 C30 O9 1_555 1_555 109.5 n
H6 C30 H7 1_555 1_555 109.5 n
H6 C30 O9 1_555 1_555 109.5 n
H65 C1 H66 1_555 1_555 109.5 n
H65 C1 N1 1_555 1_555 109.5 n
H66 C1 N1 1_555 1_555 109.4 n
H67 C1 H65 1_555 1_555 109.4 n
H67 C1 H66 1_555 1_555 109.5 n
H67 C1 N1 1_555 1_555 109.5 n
H68 C2 H69 1_555 1_555 109.4 n
H68 C2 N1 1_555 1_555 109.5 n
H69 C2 N1 1_555 1_555 109.5 n
H7 C30 O9 1_555 1_555 109.5 n
H70 C2 H68 1_555 1_555 109.4 n
H70 C2 H69 1_555 1_555 109.6 n
H70 C2 N1 1_555 1_555 109.5 n
H71 C3 C4 1_555 1_555 110.3 n
H71 C3 C7 1_555 1_555 104.2 n
H71 C3 N1 1_555 1_555 105.2 n
H72 C4 C3 1_555 1_555 109.6 n
H72 C4 C5 1_555 1_555 111.8 n
H72 C4 H118 1_555 1_555 106.6 n
H72 C4 O3 1_555 1_555 105.6 n
H73 C5 C4 1_555 1_555 111.0 n
H73 C5 O1 1_555 1_555 112.5 n
H73 C5 O2 1_555 1_555 109.9 n
H74 C6 C7 1_555 1_555 107.5 n
H74 C6 C8 1_555 1_555 110.8 n
H74 C6 O1 1_555 1_555 115.6 n
H75 C7 C3 1_555 1_555 108.8 n
H75 C7 C6 1_555 1_555 108.8 n
H76 C7 C3 1_555 1_555 108.8 n
H76 C7 C6 1_555 1_555 108.8 n
H76 C7 H75 1_555 1_555 109.5 n
H77 C8 C6 1_555 1_555 109.5 n
H77 C8 H79 1_555 1_555 109.4 n
H78 C8 C6 1_555 1_555 109.4 n
H78 C8 H77 1_555 1_555 109.5 n
H78 C8 H79 1_555 1_555 109.5 n
H79 C8 C6 1_555 1_555 109.5 n
H8 C32 C31 1_555 1_555 107.2 n
H8 C32 C33 1_555 1_555 107.2 n
H8 C32 H9 1_555 1_555 109.5 n
H80 C9 C10 1_555 1_555 103.4 n
H80 C9 C28 1_555 1_555 107.7 n
H80 C9 O2 1_555 1_555 115.0 n
H81 C10 C11 1_555 1_555 103.8 n
H81 C10 C12 1_555 1_555 114.4 n
H81 C10 C9 1_555 1_555 106.8 n
H82 C11 C10 1_555 1_555 109.5 n
H83 C11 C10 1_555 1_555 109.4 n
H83 C11 H82 1_555 1_555 109.5 n
H83 C11 H84 1_555 1_555 109.5 n
H84 C11 C10 1_555 1_555 109.4 n
H84 C11 H82 1_555 1_555 109.5 n
H85 C12 C10 1_555 1_555 110.1 n
H85 C12 C13 1_555 1_555 108.3 n
H85 C12 O10 1_555 1_555 104.9 n
H86 C13 C12 1_555 1_555 104.2 n
H86 C13 C14 1_555 1_555 110.4 n
H86 C13 C15 1_555 1_555 113.1 n
H87 C14 C13 1_555 1_555 109.5 n
H88 C14 C13 1_555 1_555 109.5 n
H88 C14 H87 1_555 1_555 109.5 n
H88 C14 H89 1_555 1_555 109.5 n
H89 C14 C13 1_555 1_555 109.4 n
H89 C14 H87 1_555 1_555 109.5 n
H9 C32 C31 1_555 1_555 107.2 n
H9 C32 C33 1_555 1_555 107.2 n
H90 C16 C17 1_555 1_555 108.3 n
H90 C16 C19 1_555 1_555 107.9 n
H90 C16 O5 1_555 1_555 111.4 n
H91 C18 C17 1_555 1_555 109.5 n
H91 C18 H92 1_555 1_555 109.5 n
H91 C18 H93 1_555 1_555 109.4 n
H92 C18 C17 1_555 1_555 109.4 n
H92 C18 H93 1_555 1_555 109.5 n
H93 C18 C17 1_555 1_555 109.5 n
H94 C20 C19 1_555 1_555 109.5 n
H94 C20 H95 1_555 1_555 109.5 n
H94 C20 H96 1_555 1_555 109.5 n
H95 C20 C19 1_555 1_555 109.5 n
H95 C20 H96 1_555 1_555 109.4 n
H96 C20 C19 1_555 1_555 109.5 n
H97 C21 C19 1_555 1_555 112.7 n
H97 C21 C22 1_555 1_555 101.7 n
H97 C21 O7 1_555 1_555 113.3 n
H98 C22 C21 1_555 1_555 103.8 n
H98 C22 C23 1_555 1_555 103.6 n
H98 C22 C24 1_555 1_555 109.8 n
H99 C23 C22 1_555 1_555 109.5 n
H99 C23 H100 1_555 1_555 109.4 n
H99 C23 H101 1_555 1_555 109.5 n

loop_
_geom_bond_atom_site_label_1
_geom_bond_atom_site_label_2
_geom_bond_site_symmetry_2
_geom_bond_distance
_geom_bond_publ_flag
O1 C6 1_555 1.40(3) n
O1 C5 1_555 1.41(3) n
C1 N1 1_555 1.48(4) n
O2 C5 1_555 1.41(4) n
O2 C9 1_555 1.46(3) n
C2 N1 1_555 1.46(5) n
O3 C4 1_555 1.45(3) n
C3 N1 1_555 1.46(3) n
C3 C4 1_555 1.55(3) n
C3 C7 1_555 1.57(3) n
O4 C15 1_555 1.22(5) n
C4 C5 1_555 1.47(4) n
O5 C15 1_555 1.32(4) n
O5 C16 1_555 1.48(4) n
O6 C19 1_555 1.46(4) n
C6 C8 1_555 1.48(3) n
C6 C7 1_555 1.50(4) n
O7 C21 1_555 1.42(4) n
O8 C24 1_555 1.24(4) n
O9 C30 1_555 1.42(5) n
O9 C28 1_555 1.46(3) n
C9 C10 1_555 1.57(3) n
C9 C28 1_555 1.57(2) n
C10 C11 1_555 1.51(4) n
C10 C12 1_555 1.56(3) n
C12 O10 1_555 1.49(4) n
C12 C13 1_555 1.57(4) n
C13 C15 1_555 1.48(4) n
C13 C14 1_555 1.51(5) n
C16 C19 1_555 1.52(3) n
C16 C17 1_555 1.54(4) n
C17 C18 1_555 1.50(6) n
C19 C20 1_555 1.54(4) n
C19 C21 1_555 1.55(3) n
C21 C22 1_555 1.52(5) n
C22 C24 1_555 1.51(5) n
C22 C23 1_555 1.56(7) n
C24 C25 1_555 1.57(3) n
C25 C27 1_555 1.54(4) n
C25 C26 1_555 1.58(4) n
C27 C28 1_555 1.54(5) n
C28 C29 1_555 1.55(4) n
C31 O13 1_555 1.40(4) n
C31 O10 1_555 1.40(5) n
C31 C32 1_555 1.49(5) n
C32 C33 1_555 1.55(5) n
C33 O11 1_555 1.43(4) n
C33 C36 1_555 1.51(4) n
C33 C34 1_555 1.52(4) n
C35 O11 1_555 1.43(6) n
C36 O12 1_555 1.41(4) n
C36 C37 1_555 1.51(4) n
C37 O13 1_555 1.43(4) n
C37 C38 1_555 1.49(3) n
C1 H67 1_555 0.96 n
C1 H65 1_555 0.96 n
C1 H66 1_555 0.96 n
C2 H70 1_555 0.96 n
C2 H68 1_555 0.96 n
C2 H69 1_555 0.96 n
O3 H118 1_555 0.82 n
C3 H71 1_555 0.96 n
C4 H72 1_555 0.96 n
C5 H73 1_555 0.96 n
O6 H119 1_555 0.82 n
C6 H74 1_555 0.96 n
O7 H120 1_555 0.82 n
C7 H76 1_555 0.96 n
C7 H75 1_555 0.96 n
C8 H78 1_555 0.96 n
C8 H77 1_555 0.96 n
C8 H79 1_555 0.96 n
C9 H80 1_555 0.96 n
C10 H81 1_555 0.96 n
C11 H83 1_555 0.96 n
C11 H84 1_555 0.96 n
C11 H82 1_555 0.96 n
C12 H85 1_555 0.96 n
C13 H86 1_555 0.96 n
C14 H88 1_555 0.96 n
C14 H89 1_555 0.96 n
C14 H87 1_555 0.96 n
C16 H90 1_555 0.96 n
C17 H2 1_555 0.96 n
C17 H1 1_555 0.96 n
C18 H91 1_555 0.96 n
C18 H92 1_555 0.96 n
C18 H93 1_555 0.96 n
C20 H94 1_555 0.96 n
C20 H95 1_555 0.96 n
C20 H96 1_555 0.96 n
C21 H97 1_555 0.96 n
C22 H98 1_555 0.96 n
C23 H99 1_555 0.96 n
C23 H100 1_555 0.96 n
C23 H101 1_555 0.96 n
C25 H102 1_555 0.96 n
C26 H104 1_555 0.96 n
C26 H103 1_555 0.96 n
C26 H105 1_555 0.96 n
C27 H3 1_555 0.96 n
C27 H4 1_555 0.96 n
C29 H106 1_555 0.96 n
C29 H108 1_555 0.96 n
C29 H107 1_555 0.96 n
C30 H5 1_555 0.96 n
C30 H6 1_555 0.96 n
C30 H7 1_555 0.96 n
C31 H109 1_555 0.96 n
C32 H8 1_555 0.96 n
C32 H9 1_555 0.96 n
C34 H111 1_555 0.96 n
C34 H110 1_555 0.96 n
C34 H112 1_555 0.96 n
C35 H11 1_555 0.96 n
C35 H10 1_555 0.96 n
C35 H12 1_555 0.96 n
C36 H113 1_555 0.96 n
C37 H114 1_555 0.96 n
C38 H117 1_555 0.96 n
C38 H116 1_555 0.96 n
C38 H115 1_555 0.96 n
O12 H121 1_555 0.82 n

loop_
_geom_hbond_atom_site_label_D
_geom_hbond_atom_site_label_H
_geom_hbond_atom_site_label_A
_geom_hbond_site_symmetry_A
_geom_hbond_distance_DH
_geom_hbond_distance_HA
_geom_hbond_distance_DA
_geom_hbond_publ_flag
O6 H119 O12 1_655 0.82 1.87 2.67(4) n
